data_4303180
loop_
_publ_author_name
'Fabio Zobi'
'Lukas Kromer'
'Bernhard Spingler'
'Roger Alberto'

_publ_section_title
;
Synthesis and Reactivity of the 17 e-Complex [ReIIBr4(CO)2]2-: A
Convenient Entry into Rhenium(II) Chemistry
;
_journal_name_full 'Inorganic Chemistry'
_journal_page_first 8965
_journal_page_last 8970
_journal_paper_doi 10.1021/ic901031x
_journal_volume 48
_journal_year 2009
_chemical_formula_sum 'C8 H8 Br2 N4 O2 Re'
_chemical_formula_weight 538.20
_chemical_name_systematic
; 
 ? 
;
_space_group_IT_number 15
_symmetry_cell_setting monoclinic
_symmetry_space_group_name_Hall '-C 2yc'
_symmetry_space_group_name_H-M 'C 1 2/c 1'
_atom_sites_solution_hydrogens geom
_atom_sites_solution_primary direct
_atom_sites_solution_secondary difmap
_audit_creation_method SHELXL-97
_cell_angle_alpha 90.00
_cell_angle_beta 90.1415(12)
_cell_angle_gamma 90.00
_cell_formula_units_Z 4
_cell_length_a 7.33620(10)
_cell_length_b 14.13710(10)
_cell_length_c 12.7196(2)
_cell_measurement_reflns_used 11064
_cell_measurement_temperature 183(2)
_cell_measurement_theta_max 32.5565
_cell_measurement_theta_min 2.7674
_cell_volume 1319.18(3)
_computing_cell_refinement 'CrysAlis RED (Oxford, 2007)'
_computing_data_collection 'CrysAlis RED (Oxford, 2007)'
_computing_data_reduction 'CrysAlis RED (Oxford, 2007)'
_computing_molecular_graphics 'ORTEP-3 (Farrugia, 1997)'
_computing_publication_material 'SHELXL-97 (Sheldrick, 2008)'
_computing_structure_refinement 'SHELXL-97 (Sheldrick, 2008)'
_computing_structure_solution 'SIR-97 (Altomare, 1999)'
_diffrn_ambient_temperature 183(2)
_diffrn_detector_area_resol_mean 10.4498
_diffrn_measured_fraction_theta_full 1.000
_diffrn_measured_fraction_theta_max 1.000
_diffrn_measurement_device_type 'Oxford Xcalibur Ruby CCD'
_diffrn_measurement_method '\o oscillation scan'
_diffrn_radiation_monochromator graphite
_diffrn_radiation_source 'fine-focus sealed tube'
_diffrn_radiation_type MoK\a
_diffrn_radiation_wavelength 0.71073
_diffrn_reflns_av_R_equivalents 0.0248
_diffrn_reflns_av_sigmaI/netI 0.0150
_diffrn_reflns_limit_h_max 10
_diffrn_reflns_limit_h_min -10
_diffrn_reflns_limit_k_max 20
_diffrn_reflns_limit_k_min -20
_diffrn_reflns_limit_l_max 18
_diffrn_reflns_limit_l_min -18
_diffrn_reflns_number 15247
_diffrn_reflns_theta_full 30.49
_diffrn_reflns_theta_max 30.49
_diffrn_reflns_theta_min 2.88
_exptl_absorpt_coefficient_mu 15.264
_exptl_absorpt_correction_T_max 1.00000
_exptl_absorpt_correction_T_min 0.36648
_exptl_absorpt_correction_type multi-scan
_exptl_crystal_colour red
_exptl_crystal_density_diffrn 2.710
_exptl_crystal_density_method 'not measured'
_exptl_crystal_description block
_exptl_crystal_F_000 980
_exptl_crystal_size_max 0.04
_exptl_crystal_size_mid 0.03
_exptl_crystal_size_min 0.02
_refine_diff_density_max 0.612
_refine_diff_density_min -0.954
_refine_diff_density_rms 0.110
_refine_ls_extinction_method none
_refine_ls_goodness_of_fit_ref 1.060
_refine_ls_hydrogen_treatment constr
_refine_ls_matrix_type full
_refine_ls_number_parameters 78
_refine_ls_number_reflns 2018
_refine_ls_number_restraints 0
_refine_ls_restrained_S_all 1.060
_refine_ls_R_factor_all 0.0188
_refine_ls_R_factor_gt 0.0161
_refine_ls_shift/su_max 0.001
_refine_ls_shift/su_mean 0.000
_refine_ls_structure_factor_coef Fsqd
_refine_ls_weighting_details 'calc w=1/[\s^2^(Fo^2^)+(0.0199P)^2^+1.7419P] where P=(Fo^2^+2Fc^2^)/3'
_refine_ls_weighting_scheme calc
_refine_ls_wR_factor_gt 0.0372
_refine_ls_wR_factor_ref 0.0377
_reflns_number_gt 1846
_reflns_number_total 2018
_reflns_threshold_expression >2sigma(I)
_cod_data_source_file ic901031x_si_001_4.cif
_cod_data_source_block fz170309
_cod_database_code 4303180

loop_
_symmetry_equiv_pos_as_xyz
'x, y, z'
'-x, y, -z+1/2'
'x+1/2, y+1/2, z'
'-x+1/2, y+1/2, -z+1/2'
'-x, -y, -z'
'x, -y, z-1/2'
'-x+1/2, -y+1/2, -z'
'x+1/2, -y+1/2, z-1/2'

loop_
_atom_site_label
_atom_site_type_symbol
_atom_site_fract_x
_atom_site_fract_y
_atom_site_fract_z
_atom_site_U_iso_or_equiv
_atom_site_adp_type
_atom_site_occupancy
_atom_site_symmetry_multiplicity
_atom_site_calc_flag
_atom_site_refinement_flags
_atom_site_disorder_assembly
_atom_site_disorder_group
Re1 Re 0.0000 0.136792(8) 0.2500 0.01701(4) Uani 1 2 d S . .
Br1 Br 0.22397(3) 0.146194(17) 0.09986(2) 0.02689(6) Uani 1 1 d . . .
C1 C -0.1355(3) 0.03530(18) 0.1852(2) 0.0271(5) Uani 1 1 d . . .
C2 C 0.3262(3) 0.2438(2) 0.3556(2) 0.0306(6) Uani 1 1 d . . .
H2A H 0.4042 0.1920 0.3404 0.037 Uiso 1 1 calc R . .
C3 C 0.2279(5) 0.3802(2) 0.4139(2) 0.0402(7) Uani 1 1 d . . .
H4 H 0.2235 0.4408 0.4459 0.048 Uiso 1 1 calc R . .
C4 C 0.0899(4) 0.33438(18) 0.3660(2) 0.0309(6) Uani 1 1 d . . .
H5 H -0.0312 0.3575 0.3592 0.037 Uiso 1 1 calc R . .
N1 N 0.1513(3) 0.24893(14) 0.32849(17) 0.0215(4) Uani 1 1 d . . .
N2 N 0.3765(4) 0.3213(2) 0.4069(2) 0.0417(6) Uani 1 1 d . . .
H3A H 0.4860 0.3330 0.4321 0.050 Uiso 1 1 calc R . .
O1 O -0.2118(3) -0.02620(16) 0.14900(19) 0.0477(6) Uani 1 1 d . . .

loop_
_atom_site_aniso_label
_atom_site_aniso_U_11
_atom_site_aniso_U_22
_atom_site_aniso_U_33
_atom_site_aniso_U_23
_atom_site_aniso_U_13
_atom_site_aniso_U_12
Re1 0.01601(7) 0.01655(6) 0.01845(7) 0.000 -0.00268(4) 0.000
Br1 0.02261(12) 0.03372(13) 0.02436(13) 0.00113(9) 0.00206(10) -0.00087(9)
C1 0.0280(12) 0.0266(12) 0.0268(13) -0.0008(10) 0.0016(10) -0.0022(9)
C2 0.0215(12) 0.0408(14) 0.0295(14) -0.0009(12) -0.0052(11) -0.0047(10)
C3 0.064(2) 0.0255(12) 0.0313(15) -0.0052(11) -0.0088(14) -0.0146(13)
C4 0.0401(15) 0.0225(10) 0.0300(15) -0.0039(10) -0.0083(12) 0.0045(10)
N1 0.0210(9) 0.0220(9) 0.0213(10) -0.0002(8) -0.0055(8) -0.0020(7)
N2 0.0354(13) 0.0537(16) 0.0358(14) 0.0007(12) -0.0125(11) -0.0219(12)
O1 0.0558(13) 0.0422(12) 0.0452(14) -0.0119(10) -0.0034(11) -0.0205(11)

loop_
_atom_type_symbol
_atom_type_description
_atom_type_scat_dispersion_real
_atom_type_scat_dispersion_imag
_atom_type_scat_source
C C 0.0033 0.0016 'International Tables Vol C Tables 4.2.6.8 and 6.1.1.4'
H H 0.0000 0.0000 'International Tables Vol C Tables 4.2.6.8 and 6.1.1.4'
N N 0.0061 0.0033 'International Tables Vol C Tables 4.2.6.8 and 6.1.1.4'
O O 0.0106 0.0060 'International Tables Vol C Tables 4.2.6.8 and 6.1.1.4'
Br Br -0.2901 2.4595 'International Tables Vol C Tables 4.2.6.8 and 6.1.1.4'
Re Re -1.0185 7.2310 'International Tables Vol C Tables 4.2.6.8 and 6.1.1.4'

loop_
_geom_angle_atom_site_label_1
_geom_angle_atom_site_label_2
_geom_angle_atom_site_label_3
_geom_angle
_geom_angle_site_symmetry_1
_geom_angle_site_symmetry_3
_geom_angle_publ_flag
C1 Re1 C1 83.89(16) 2 . ?
C1 Re1 N1 177.96(10) 2 2 ?
C1 Re1 N1 94.83(10) . 2 ?
C1 Re1 N1 94.83(10) 2 . ?
C1 Re1 N1 177.96(10) . . ?
N1 Re1 N1 86.50(10) 2 . ?
C1 Re1 Br1 91.52(8) 2 . ?
C1 Re1 Br1 92.96(8) . . ?
N1 Re1 Br1 86.95(6) 2 . ?
N1 Re1 Br1 88.65(6) . . ?
C1 Re1 Br1 92.96(8) 2 2 ?
C1 Re1 Br1 91.52(8) . 2 ?
N1 Re1 Br1 88.65(6) 2 2 ?
N1 Re1 Br1 86.95(6) . 2 ?
Br1 Re1 Br1 173.966(12) . 2 ?
O1 C1 Re1 177.8(3) . . ?
N2 C2 N1 110.4(3) . . ?
N2 C2 H2A 124.8 . . ?
N1 C2 H2A 124.8 . . ?
C4 C3 N2 106.0(2) . . ?
C4 C3 H4 127.0 . . ?
N2 C3 H4 127.0 . . ?
C3 C4 N1 109.4(3) . . ?
C3 C4 H5 125.3 . . ?
N1 C4 H5 125.3 . . ?
C2 N1 C4 106.0(2) . . ?
C2 N1 Re1 124.74(18) . . ?
C4 N1 Re1 129.18(17) . . ?
C2 N2 C3 108.2(2) . . ?
C2 N2 H3A 125.9 . . ?
C3 N2 H3A 125.9 . . ?

loop_
_geom_bond_atom_site_label_1
_geom_bond_atom_site_label_2
_geom_bond_distance
_geom_bond_site_symmetry_2
_geom_bond_publ_flag
Re1 C1 1.929(3) 2 ?
Re1 C1 1.929(3) . ?
Re1 N1 2.1764(19) 2 ?
Re1 N1 2.1764(19) . ?
Re1 Br1 2.5258(3) . ?
Re1 Br1 2.5258(3) 2 ?
C1 O1 1.131(3) . ?
C2 N2 1.327(4) . ?
C2 N1 1.330(3) . ?
C2 H2A 0.9500 . ?
C3 C4 1.346(4) . ?
C3 N2 1.374(4) . ?
C3 H4 0.9500 . ?
C4 N1 1.375(3) . ?
C4 H5 0.9500 . ?
N2 H3A 0.8800 . ?

loop_
_geom_torsion_atom_site_label_1
_geom_torsion_atom_site_label_2
_geom_torsion_atom_site_label_3
_geom_torsion_atom_site_label_4
_geom_torsion
_geom_torsion_site_symmetry_1
_geom_torsion_site_symmetry_2
_geom_torsion_site_symmetry_3
_geom_torsion_site_symmetry_4
_geom_torsion_publ_flag
C1 Re1 C1 O1 3(7) 2 . . . ?
N1 Re1 C1 O1 -178(100) 2 . . . ?
N1 Re1 C1 O1 -48(8) . . . . ?
Br1 Re1 C1 O1 95(7) . . . . ?
Br1 Re1 C1 O1 -89(7) 2 . . . ?
N2 C3 C4 N1 -0.8(3) . . . . ?
N2 C2 N1 C4 -0.5(3) . . . . ?
N2 C2 N1 Re1 -176.75(18) . . . . ?
C3 C4 N1 C2 0.8(3) . . . . ?
C3 C4 N1 Re1 176.9(2) . . . . ?
C1 Re1 N1 C2 31.9(2) 2 . . . ?
C1 Re1 N1 C2 83(3) . . . . ?
N1 Re1 N1 C2 -146.5(3) 2 . . . ?
Br1 Re1 N1 C2 -59.5(2) . . . . ?
Br1 Re1 N1 C2 124.6(2) 2 . . . ?
C1 Re1 N1 C4 -143.5(2) 2 . . . ?
C1 Re1 N1 C4 -92(3) . . . . ?
N1 Re1 N1 C4 38.1(2) 2 . . . ?
Br1 Re1 N1 C4 125.1(2) . . . . ?
Br1 Re1 N1 C4 -50.8(2) 2 . . . ?
N1 C2 N2 C3 0.0(3) . . . . ?
C4 C3 N2 C2 0.5(3) . . . . ?
